data_7705760
loop_
_publ_author_name
'de Bettencourt-Dias, Ana'
'Rossini, Jeffrey S. K.'
'Sobrinho, Josiane A.'

_publ_section_title
;
 Effect of the aromatic substituent on the <i>para</i>-position of
 pyridine-bis(oxazoline) sensitizers on the emission efficiency of their
 Eu<sup>III</sup> and Tb<sup>III</sup> complexes.
;
_journal_issue 48
_journal_name_full 'Dalton transactions (Cambridge, England : 2003)'
_journal_page_first 17699
_journal_page_last 17708
_journal_paper_doi 10.1039/d0dt03135f
_journal_volume 49
_journal_year 2020
_chemical_formula_sum 'C17 H19 N6 O14 Tb'
_chemical_formula_weight 690.30
_space_group_IT_number 2
_space_group_name_Hall '-P 1'
_space_group_name_H-M_alt 'P -1'
_symmetry_cell_setting triclinic
_symmetry_space_group_name_H-M 'P -1'
_atom_sites_solution_hydrogens geom
_atom_sites_solution_primary direct
_atom_sites_solution_secondary difmap
_audit_creation_method SHELXL-97
_audit_update_record
;
2012-07-06 deposited with the CCDC.	2020-11-24 downloaded from the CCDC.
;
_cell_angle_alpha 72.557(1)
_cell_angle_beta 86.355(1)
_cell_angle_gamma 77.223(1)
_cell_formula_units_Z 2
_cell_length_a 7.8052(1)
_cell_length_b 11.8910(1)
_cell_length_c 14.2668(2)
_cell_measurement_reflns_used 9889
_cell_measurement_temperature 100(2)
_cell_measurement_theta_max 29.30
_cell_measurement_theta_min 2.68
_cell_volume 1231.95(3)
_computing_cell_refinement 'Bruker SMART'
_computing_data_collection 'Bruker Smart (Bruker, 2001)'
_computing_data_reduction 'Bruker SAINT (Bruker, 2001)'
_computing_molecular_graphics 'DIAMOND (Brandenburg, 1999)'
_computing_publication_material 'Bruker SHELXTL (Bruker, 2001)'
_computing_structure_refinement 'SHELXL-97 (Sheldrick, 1997)'
_computing_structure_solution 'SHELXS-97 (Sheldrick, 1990)'
_diffrn_ambient_temperature 100(2)
_diffrn_measured_fraction_theta_full 0.996
_diffrn_measured_fraction_theta_max 0.996
_diffrn_measurement_device_type 'Bruker Apex CCD'
_diffrn_measurement_method ' phi and omega scans'
_diffrn_radiation_monochromator graphite
_diffrn_radiation_source 'fine-focus sealed tube'
_diffrn_radiation_type MoK\a
_diffrn_radiation_wavelength 0.71073
_diffrn_reflns_av_R_equivalents 0.0417
_diffrn_reflns_av_sigmaI/netI 0.0385
_diffrn_reflns_limit_h_max 10
_diffrn_reflns_limit_h_min -10
_diffrn_reflns_limit_k_max 15
_diffrn_reflns_limit_k_min -16
_diffrn_reflns_limit_l_max 19
_diffrn_reflns_limit_l_min -19
_diffrn_reflns_number 33251
_diffrn_reflns_theta_full 29.62
_diffrn_reflns_theta_max 29.62
_diffrn_reflns_theta_min 1.84
_exptl_absorpt_coefficient_mu 2.951
_exptl_absorpt_correction_T_max 0.7372
_exptl_absorpt_correction_T_min 0.3502
_exptl_absorpt_correction_type multi-scan
_exptl_absorpt_process_details 'Bruker SADABS (Bruker 2005)'
_exptl_crystal_colour colorless
_exptl_crystal_density_diffrn 1.861
_exptl_crystal_density_method 'not measured'
_exptl_crystal_description neddle
_exptl_crystal_F_000 680
_exptl_crystal_size_max 0.45
_exptl_crystal_size_mid 0.16
_exptl_crystal_size_min 0.11
_refine_diff_density_max 2.824
_refine_diff_density_min -2.288
_refine_diff_density_rms 0.172
_refine_ls_extinction_method none
_refine_ls_goodness_of_fit_ref 1.098
_refine_ls_hydrogen_treatment constr
_refine_ls_matrix_type full
_refine_ls_number_parameters 349
_refine_ls_number_reflns 6904
_refine_ls_number_restraints 12
_refine_ls_restrained_S_all 1.113
_refine_ls_R_factor_all 0.0459
_refine_ls_R_factor_gt 0.0372
_refine_ls_shift/su_max 0.001
_refine_ls_shift/su_mean 0.000
_refine_ls_structure_factor_coef Fsqd
_refine_ls_weighting_details 'calc w=1/[\s^2^(Fo^2^)+(0.0506P)^2^+3.3552P] where P=(Fo^2^+2Fc^2^)/3'
_refine_ls_weighting_scheme calc
_refine_ls_wR_factor_gt 0.0952
_refine_ls_wR_factor_ref 0.0990
_reflns_number_gt 6058
_reflns_number_total 6904
_reflns_threshold_expression >2sigma(I)
_cod_data_source_file d0dt03135f2.cif
_cod_data_source_block abd202_1_0m
_cod_depositor_comments
;
The following automatic conversions were performed:

data item '_symmetry_cell_setting' value 'Triclinic' was changed to
'triclinic' in accordance with the
/home/data/users/saulius/crontab/automatic-downloads/rss-feeds/RSC/lib/dictionaries/cif_core.dic
dictionary named 'cif_core.dic' version 2.4.2 last updated on
2011-04-26.

Automatic conversion script
Id: cif_fix_values 7556 2019-12-06 15:28:31Z antanas 

 Adding full bibliography for 7705758--7705761.cif.
;
_cod_original_sg_symbol_H-M P-1
_cod_database_code 7705760

loop_
_symmetry_equiv_pos_as_xyz
'x, y, z'
'-x, -y, -z'

loop_
_atom_site_label
_atom_site_type_symbol
_atom_site_fract_x
_atom_site_fract_y
_atom_site_fract_z
_atom_site_U_iso_or_equiv
_atom_site_adp_type
_atom_site_occupancy
_atom_site_symmetry_multiplicity
_atom_site_calc_flag
_atom_site_refinement_flags
_atom_site_disorder_assembly
_atom_site_disorder_group
Tb1 Tb -0.01630(2) 0.766435(17) 0.349218(14) 0.01486(7) Uani 1 1 d . . .
O6 O 0.4281(4) 0.9768(3) 0.2921(2) 0.0209(6) Uani 1 1 d . . .
O13 O -0.1859(7) 0.7974(4) 0.5044(3) 0.0574(14) Uani 1 1 d . . .
O14 O 0.0829(5) 0.7073(4) 0.5230(3) 0.0361(9) Uani 1 1 d . . .
O16 O -0.1786(4) 0.9780(3) 0.3360(3) 0.0284(7) Uani 1 1 d . . .
O17 O -0.1435(4) 0.9257(3) 0.2028(2) 0.0251(7) Uani 1 1 d . . .
O18 O -0.3262(4) 0.7452(3) 0.3428(2) 0.0226(6) Uani 1 1 d . . .
O19 O -0.1485(4) 0.5911(3) 0.4364(2) 0.0214(6) Uani 1 1 d . . .
O20 O 0.0882(4) 0.5925(3) 0.0945(2) 0.0253(7) Uani 1 1 d . . .
O21 O -0.4193(5) 0.5823(3) 0.4218(3) 0.0379(9) Uani 1 1 d . . .
O24 O -0.2747(5) 1.1103(3) 0.1965(3) 0.0414(10) Uani 1 1 d . . .
O30 O 0.2214(4) 0.5907(3) 0.3897(2) 0.0213(6) Uani 1 1 d . . .
N2 N 0.2162(4) 0.7863(3) 0.2129(3) 0.0170(7) Uani 1 1 d . . .
N9 N 0.2032(5) 0.8872(3) 0.3568(3) 0.0192(7) Uani 1 1 d . . .
N14 N -0.2012(5) 1.0083(3) 0.2443(3) 0.0269(9) Uani 1 1 d . . .
N15 N -0.3025(5) 0.6392(3) 0.4007(3) 0.0216(7) Uani 1 1 d . . .
N16 N -0.0306(5) 0.6582(3) 0.2222(3) 0.0195(7) Uani 1 1 d . . .
C1 C 0.3367(5) 0.8509(4) 0.2094(3) 0.0159(7) Uani 1 1 d . . .
C2 C 0.4674(5) 0.8619(4) 0.1389(3) 0.0183(8) Uani 1 1 d . . .
H2 H 0.5498 0.9098 0.1395 0.022 Uiso 1 1 calc R . .
C4 C 0.3496(5) 0.7354(4) 0.0705(3) 0.0202(8) Uani 1 1 d . . .
H4 H 0.3491 0.6938 0.0231 0.024 Uiso 1 1 calc R . .
C5 C 0.2231(5) 0.7300(4) 0.1437(3) 0.0192(8) Uani 1 1 d . . .
C6 C 0.6241(5) 0.8071(4) -0.0113(3) 0.0211(9) Uani 1 1 d . . .
C7 C 0.7606(6) 0.8605(4) -0.0016(3) 0.0245(9) Uani 1 1 d . . .
H7 H 0.7614 0.8956 0.0500 0.029 Uiso 1 1 calc R . .
C8 C 0.8955(6) 0.8610(4) -0.0696(4) 0.0274(10) Uani 1 1 d . . .
H8 H 0.9900 0.8976 -0.0651 0.033 Uiso 1 1 calc R . .
C9 C 0.8935(6) 0.8083(5) -0.1442(4) 0.0294(10) Uani 1 1 d . . .
H9 H 0.9862 0.8090 -0.1907 0.035 Uiso 1 1 calc R . .
C10 C 0.7550(7) 0.7548(5) -0.1503(4) 0.0332(11) Uani 1 1 d . . .
H10 H 0.7524 0.7181 -0.2007 0.040 Uiso 1 1 calc R . .
C11 C 0.0861(5) 0.6584(4) 0.1557(3) 0.0185(8) Uani 1 1 d . . .
C12 C -0.0655(6) 0.5380(4) 0.1210(4) 0.0271(10) Uani 1 1 d . . .
H12A H -0.0314 0.4492 0.1360 0.033 Uiso 1 1 calc R . .
H12B H -0.1530 0.5698 0.0670 0.033 Uiso 1 1 calc R . .
C13 C -0.1392(6) 0.5744(4) 0.2125(3) 0.0225(9) Uani 1 1 d . . .
H13A H -0.2647 0.6152 0.2034 0.027 Uiso 1 1 calc R . .
H13B H -0.1269 0.5031 0.2713 0.027 Uiso 1 1 calc R . .
C14 C 0.2220(6) 0.9606(5) 0.4215(4) 0.0268(10) Uani 1 1 d . . .
H14A H 0.2323 0.9111 0.4913 0.032 Uiso 1 1 calc R . .
H14B H 0.1206 1.0294 0.4142 0.032 Uiso 1 1 calc R . .
C22 C 0.3928(6) 1.0047(5) 0.3855(4) 0.0292(10) Uani 1 1 d . . .
H22A H 0.3761 1.0924 0.3759 0.035 Uiso 1 1 calc R . .
H22B H 0.4900 0.9614 0.4328 0.035 Uiso 1 1 calc R . .
C23 C 0.3189(5) 0.9055(4) 0.2897(3) 0.0176(8) Uani 1 1 d . . .
C24 C 0.6194(6) 0.7555(5) -0.0813(4) 0.0306(11) Uani 1 1 d . . .
H24 H 0.5241 0.7191 -0.0847 0.037 Uiso 1 1 calc R . .
C25 C 0.4784(6) 0.8027(4) 0.0666(3) 0.0202(8) Uani 1 1 d . . .
N1 N -0.0587(7) 0.7410(4) 0.5624(3) 0.0355(10) Uani 1 1 d . . .
O1 O -0.0718(7) 0.7212(4) 0.6513(3) 0.0587(14) Uani 1 1 d . . .
O51A O 0.5479(6) 0.4388(4) 0.1875(4) 0.0289(9) Uani 0.80 1 d PU A 1
O51B O 0.561(2) 0.3925(16) 0.2393(15) 0.0289(9) Uani 0.20 1 d PU B 2
O52A O 0.4607(9) 0.2949(6) 0.3908(6) 0.0307(11) Uani 0.50 1 d P C 1
O52B O 0.5771(9) 0.3166(6) 0.3342(6) 0.0307(11) Uani 0.50 1 d P B 2

loop_
_atom_site_aniso_label
_atom_site_aniso_U_11
_atom_site_aniso_U_22
_atom_site_aniso_U_33
_atom_site_aniso_U_23
_atom_site_aniso_U_13
_atom_site_aniso_U_12
Tb1 0.01051(9) 0.01672(10) 0.01676(10) -0.00350(7) 0.00198(6) -0.00419(6)
O6 0.0156(14) 0.0224(15) 0.0281(16) -0.0107(13) 0.0065(12) -0.0084(11)
O13 0.073(3) 0.052(3) 0.032(2) -0.020(2) -0.006(2) 0.030(2)
O14 0.040(2) 0.054(2) 0.0241(18) -0.0160(17) 0.0074(15) -0.0264(18)
O16 0.0189(15) 0.0289(17) 0.039(2) -0.0146(15) 0.0008(14) -0.0032(13)
O17 0.0204(15) 0.0249(16) 0.0250(16) -0.0005(13) 0.0004(13) -0.0043(12)
O18 0.0167(14) 0.0192(15) 0.0255(16) 0.0026(12) -0.0023(12) -0.0030(11)
O19 0.0114(13) 0.0231(15) 0.0252(16) 0.0009(12) -0.0040(11) -0.0042(11)
O20 0.0225(16) 0.0294(17) 0.0286(17) -0.0143(14) 0.0033(13) -0.0082(13)
O21 0.0192(16) 0.039(2) 0.048(2) 0.0054(17) -0.0043(15) -0.0169(15)
O24 0.0219(17) 0.0218(17) 0.064(3) 0.0083(17) -0.0027(17) 0.0004(13)
O30 0.0134(13) 0.0255(15) 0.0221(15) -0.0036(12) 0.0001(11) -0.0028(11)
N2 0.0134(15) 0.0188(16) 0.0178(17) -0.0040(13) -0.0008(13) -0.0028(12)
N9 0.0168(16) 0.0225(17) 0.0217(18) -0.0109(14) 0.0032(14) -0.0061(13)
N14 0.0139(17) 0.0206(18) 0.041(2) -0.0020(17) 0.0009(16) -0.0039(14)
N15 0.0125(16) 0.0234(18) 0.0259(19) -0.0013(15) 0.0008(14) -0.0062(13)
N16 0.0159(16) 0.0203(17) 0.0217(18) -0.0044(14) -0.0011(14) -0.0051(13)
C1 0.0122(17) 0.0162(18) 0.0164(19) -0.0012(15) 0.0004(14) -0.0023(14)
C2 0.0153(18) 0.0192(19) 0.019(2) -0.0037(16) 0.0009(15) -0.0042(15)
C4 0.0178(19) 0.025(2) 0.018(2) -0.0064(16) 0.0040(15) -0.0050(16)
C5 0.0164(18) 0.0201(19) 0.020(2) -0.0036(16) 0.0025(15) -0.0054(15)
C6 0.0152(18) 0.0140(18) 0.027(2) 0.0028(16) -0.0081(16) 0.0007(14)
C7 0.024(2) 0.026(2) 0.022(2) -0.0043(18) 0.0036(17) -0.0075(17)
C8 0.022(2) 0.030(2) 0.025(2) -0.0030(19) 0.0032(18) -0.0054(18)
C9 0.022(2) 0.039(3) 0.021(2) -0.003(2) 0.0053(18) -0.0037(19)
C10 0.026(2) 0.053(3) 0.023(2) -0.017(2) 0.0055(19) -0.006(2)
C11 0.0173(19) 0.0173(18) 0.021(2) -0.0045(16) -0.0038(15) -0.0037(15)
C12 0.025(2) 0.026(2) 0.034(3) -0.013(2) 0.0005(19) -0.0090(18)
C13 0.022(2) 0.021(2) 0.026(2) -0.0066(17) -0.0017(17) -0.0089(16)
C14 0.021(2) 0.036(3) 0.033(3) -0.022(2) 0.0095(18) -0.0121(19)
C22 0.021(2) 0.038(3) 0.039(3) -0.025(2) 0.0096(19) -0.0130(19)
C23 0.0113(17) 0.0162(18) 0.025(2) -0.0057(16) 0.0011(15) -0.0021(14)
C24 0.018(2) 0.045(3) 0.026(2) -0.007(2) 0.0009(18) -0.005(2)
C25 0.0179(19) 0.0192(19) 0.017(2) -0.0007(16) 0.0000(15) 0.0027(15)
N1 0.058(3) 0.024(2) 0.021(2) -0.0093(17) 0.004(2) 0.001(2)
O1 0.079(4) 0.061(3) 0.020(2) -0.0122(19) 0.006(2) 0.016(3)
O51A 0.0285(13) 0.0268(14) 0.0397(15) -0.0121(11) -0.0132(11) -0.0162(11)
O51B 0.0285(13) 0.0268(14) 0.0397(15) -0.0121(11) -0.0132(11) -0.0162(11)
O52A 0.029(3) 0.023(2) 0.047(3) -0.022(2) -0.001(2) -0.0043(19)
O52B 0.029(3) 0.023(2) 0.047(3) -0.022(2) -0.001(2) -0.0043(19)

loop_
_atom_type_symbol
_atom_type_description
_atom_type_scat_dispersion_real
_atom_type_scat_dispersion_imag
_atom_type_scat_source
C C 0.0033 0.0016 'International Tables Vol C Tables 4.2.6.8 and 6.1.1.4'
H H 0.0000 0.0000 'International Tables Vol C Tables 4.2.6.8 and 6.1.1.4'
N N 0.0061 0.0033 'International Tables Vol C Tables 4.2.6.8 and 6.1.1.4'
O O 0.0106 0.0060 'International Tables Vol C Tables 4.2.6.8 and 6.1.1.4'
Tb Tb -0.1723 4.1537 'International Tables Vol C Tables 4.2.6.8 and 6.1.1.4'

loop_
_geom_angle_atom_site_label_1
_geom_angle_atom_site_label_2
_geom_angle_atom_site_label_3
_geom_angle
_geom_angle_site_symmetry_1
_geom_angle_site_symmetry_3
_geom_angle_publ_flag
O30 Tb1 O17 138.26(11) . . ?
O30 Tb1 O19 73.08(10) . . ?
O17 Tb1 O19 124.23(10) . . ?
O30 Tb1 O14 67.14(12) . . ?
O17 Tb1 O14 148.76(13) . . ?
O19 Tb1 O14 74.63(11) . . ?
O30 Tb1 N9 87.21(11) . . ?
O17 Tb1 N9 88.82(12) . . ?
O19 Tb1 N9 146.11(11) . . ?
O14 Tb1 N9 72.35(12) . . ?
O30 Tb1 O18 120.74(10) . . ?
O17 Tb1 O18 74.94(10) . . ?
O19 Tb1 O18 51.60(9) . . ?
O14 Tb1 O18 110.16(11) . . ?
N9 Tb1 O18 151.19(11) . . ?
O30 Tb1 O16 157.67(11) . . ?
O17 Tb1 O16 51.47(12) . . ?
O19 Tb1 O16 120.75(11) . . ?
O14 Tb1 O16 98.18(13) . . ?
N9 Tb1 O16 71.89(11) . . ?
O18 Tb1 O16 79.41(10) . . ?
O30 Tb1 N16 74.35(11) . . ?
O17 Tb1 N16 75.08(12) . . ?
O19 Tb1 N16 74.84(11) . . ?
O14 Tb1 N16 136.16(13) . . ?
N9 Tb1 N16 126.67(11) . . ?
O18 Tb1 N16 72.49(11) . . ?
O16 Tb1 N16 124.44(11) . . ?
O30 Tb1 N2 70.17(11) . . ?
O17 Tb1 N2 71.01(11) . . ?
O19 Tb1 N2 129.90(11) . . ?
O14 Tb1 N2 118.48(12) . . ?
N9 Tb1 N2 63.32(11) . . ?
O18 Tb1 N2 129.39(11) . . ?
O16 Tb1 N2 105.65(11) . . ?
N16 Tb1 N2 63.35(11) . . ?
O30 Tb1 O13 111.54(12) . . ?
O17 Tb1 O13 110.20(12) . . ?
O19 Tb1 O13 68.26(15) . . ?
O14 Tb1 O13 49.51(14) . . ?
N9 Tb1 O13 95.21(16) . . ?
O18 Tb1 O13 69.38(15) . . ?
O16 Tb1 O13 64.15(13) . . ?
N16 Tb1 O13 138.12(16) . . ?
N2 Tb1 O13 158.53(16) . . ?
O30 Tb1 N15 97.08(10) . . ?
O17 Tb1 N15 99.48(11) . . ?
O19 Tb1 N15 25.94(10) . . ?
O14 Tb1 N15 92.78(11) . . ?
N9 Tb1 N15 161.60(12) . . ?
O18 Tb1 N15 25.66(10) . . ?
O16 Tb1 N15 100.48(11) . . ?
N16 Tb1 N15 71.59(11) . . ?
N2 Tb1 N15 134.92(11) . . ?
O13 Tb1 N15 66.55(16) . . ?
O30 Tb1 N14 157.66(11) . . ?
O17 Tb1 N14 25.87(12) . . ?
O19 Tb1 N14 127.13(10) . . ?
O14 Tb1 N14 123.39(13) . . ?
N9 Tb1 N14 78.83(11) . . ?
O18 Tb1 N14 76.32(10) . . ?
O16 Tb1 N14 25.61(12) . . ?
N16 Tb1 N14 100.12(12) . . ?
N2 Tb1 N14 87.91(11) . . ?
O13 Tb1 N14 87.24(13) . . ?
N15 Tb1 N14 101.66(10) . . ?
C23 O6 C22 105.3(3) . . ?
N1 O13 Tb1 94.6(3) . . ?
N1 O14 Tb1 99.8(3) . . ?
N14 O16 Tb1 95.0(3) . . ?
N14 O17 Tb1 97.5(3) . . ?
N15 O18 Tb1 95.5(2) . . ?
N15 O19 Tb1 95.6(2) . . ?
C11 O20 C12 105.2(3) . . ?
C1 N2 C5 117.4(4) . . ?
C1 N2 Tb1 121.2(3) . . ?
C5 N2 Tb1 121.4(3) . . ?
C23 N9 C14 106.2(3) . . ?
C23 N9 Tb1 120.7(3) . . ?
C14 N9 Tb1 132.8(3) . . ?
O24 N14 O16 123.0(5) . . ?
O24 N14 O17 121.1(5) . . ?
O16 N14 O17 116.0(4) . . ?
O24 N14 Tb1 177.2(4) . . ?
O16 N14 Tb1 59.4(2) . . ?
O17 N14 Tb1 56.6(2) . . ?
O21 N15 O18 122.7(4) . . ?
O21 N15 O19 120.0(4) . . ?
O18 N15 O19 117.3(3) . . ?
O21 N15 Tb1 177.8(3) . . ?
O18 N15 Tb1 58.80(19) . . ?
O19 N15 Tb1 58.49(19) . . ?
C11 N16 C13 105.9(4) . . ?
C11 N16 Tb1 120.2(3) . . ?
C13 N16 Tb1 133.4(3) . . ?
N2 C1 C2 123.4(4) . . ?
N2 C1 C23 112.5(3) . . ?
C2 C1 C23 124.1(4) . . ?
C1 C2 C25 120.2(4) . . ?
C1 C2 H2 119.9 . . ?
C25 C2 H2 119.9 . . ?
C5 C4 C25 119.7(4) . . ?
C5 C4 H4 120.1 . . ?
C25 C4 H4 120.1 . . ?
N2 C5 C4 123.3(4) . . ?
N2 C5 C11 113.0(4) . . ?
C4 C5 C11 123.6(4) . . ?
C24 C6 C7 122.9(5) . . ?
C24 C6 C25 119.4(4) . . ?
C7 C6 C25 117.6(4) . . ?
C8 C7 C6 117.9(5) . . ?
C8 C7 H7 121.0 . . ?
C6 C7 H7 121.0 . . ?
C7 C8 C9 120.5(5) . . ?
C7 C8 H8 119.8 . . ?
C9 C8 H8 119.8 . . ?
C10 C9 C8 119.6(4) . . ?
C10 C9 H9 120.2 . . ?
C8 C9 H9 120.2 . . ?
C9 C10 C24 119.3(5) . . ?
C9 C10 H10 120.4 . . ?
C24 C10 H10 120.4 . . ?
N16 C11 O20 120.2(4) . . ?
N16 C11 C5 121.8(4) . . ?
O20 C11 C5 118.0(4) . . ?
O20 C12 C13 104.2(3) . . ?
O20 C12 H12A 110.9 . . ?
C13 C12 H12A 110.9 . . ?
O20 C12 H12B 110.9 . . ?
C13 C12 H12B 110.9 . . ?
H12A C12 H12B 108.9 . . ?
N16 C13 C12 104.0(4) . . ?
N16 C13 H13A 111.0 . . ?
C12 C13 H13A 111.0 . . ?
N16 C13 H13B 111.0 . . ?
C12 C13 H13B 111.0 . . ?
H13A C13 H13B 109.0 . . ?
N9 C14 C22 103.6(3) . . ?
N9 C14 H14A 111.0 . . ?
C22 C14 H14A 111.0 . . ?
N9 C14 H14B 111.0 . . ?
C22 C14 H14B 111.0 . . ?
H14A C14 H14B 109.0 . . ?
O6 C22 C14 103.6(3) . . ?
O6 C22 H22A 111.0 . . ?
C14 C22 H22A 111.0 . . ?
O6 C22 H22B 111.0 . . ?
C14 C22 H22B 111.0 . . ?
H22A C22 H22B 109.0 . . ?
N9 C23 O6 119.6(4) . . ?
N9 C23 C1 122.2(4) . . ?
O6 C23 C1 118.2(4) . . ?
C6 C24 C10 119.9(5) . . ?
C6 C24 H24 120.1 . . ?
C10 C24 H24 120.1 . . ?
C2 C25 C4 116.1(4) . . ?
C2 C25 C6 122.8(4) . . ?
C4 C25 C6 121.1(4) . . ?
O1 N1 O14 121.7(5) . . ?
O1 N1 O13 122.6(5) . . ?
O14 N1 O13 115.8(4) . . ?

loop_
_geom_bond_atom_site_label_1
_geom_bond_atom_site_label_2
_geom_bond_distance
_geom_bond_site_symmetry_2
_geom_bond_publ_flag
Tb1 O30 2.416(3) . ?
Tb1 O17 2.449(3) . ?
Tb1 O19 2.488(3) . ?
Tb1 O14 2.489(4) . ?
Tb1 N9 2.493(3) . ?
Tb1 O18 2.497(3) . ?
Tb1 O16 2.512(3) . ?
Tb1 N16 2.538(4) . ?
Tb1 N2 2.568(3) . ?
Tb1 O13 2.587(4) . ?
Tb1 N15 2.905(3) . ?
Tb1 N14 2.907(4) . ?
O6 C23 1.337(5) . ?
O6 C22 1.464(6) . ?
O13 N1 1.263(6) . ?
O14 N1 1.249(6) . ?
O16 N14 1.261(6) . ?
O17 N14 1.279(5) . ?
O18 N15 1.264(5) . ?
O19 N15 1.277(5) . ?
O20 C11 1.332(5) . ?
O20 C12 1.463(6) . ?
O21 N15 1.223(5) . ?
O24 N14 1.229(5) . ?
N2 C1 1.330(5) . ?
N2 C5 1.341(6) . ?
N9 C23 1.276(5) . ?
N9 C14 1.481(6) . ?
N16 C11 1.273(6) . ?
N16 C13 1.483(5) . ?
C1 C2 1.386(6) . ?
C1 C23 1.463(6) . ?
C2 C25 1.401(6) . ?
C2 H2 0.9500 . ?
C4 C5 1.388(6) . ?
C4 C25 1.406(6) . ?
C4 H4 0.9500 . ?
C5 C11 1.481(6) . ?
C6 C24 1.326(7) . ?
C6 C7 1.389(6) . ?
C6 C25 1.537(6) . ?
C7 C8 1.385(6) . ?
C7 H7 0.9500 . ?
C8 C9 1.390(7) . ?
C8 H8 0.9500 . ?
C9 C10 1.390(7) . ?
C9 H9 0.9500 . ?
C10 C24 1.399(7) . ?
C10 H10 0.9500 . ?
C12 C13 1.536(7) . ?
C12 H12A 0.9900 . ?
C12 H12B 0.9900 . ?
C13 H13A 0.9900 . ?
C13 H13B 0.9900 . ?
C14 C22 1.541(6) . ?
C14 H14A 0.9900 . ?
C14 H14B 0.9900 . ?
C22 H22A 0.9900 . ?
C22 H22B 0.9900 . ?
C24 H24 0.9500 . ?
N1 O1 1.221(6) . ?
O51B O52B 1.38(2) . ?
